data_4343522
loop_
_publ_author_name
'Lo, Warrick K. C.'
'Huff, Gregory S.'
'Preston, Dan'
'McMorran, David A.'
'Giles, Gregory I.'
'Gordon, Keith C.'
'Crowley, James D.'

_publ_section_title
;
 A Dinuclear Platinum(II) N4Py Complex: An Unexpected Coordination Mode
 For N4Py.
;
_journal_issue 14
_journal_name_full 'Inorganic chemistry'
_journal_page_first 6671
_journal_page_last 6673
_journal_paper_doi 10.1021/acs.inorgchem.5b01032
_journal_volume 54
_journal_year 2015
_chemical_formula_sum 'C13 H13 Cl F3 N3 O3 Pt S'
_chemical_formula_weight 578.86
_chemical_name_systematic
;
 ?
;
_space_group_crystal_system monoclinic
_space_group_IT_number 15
_space_group_name_Hall '-I 2ya'
_space_group_name_H-M_alt 'I 1 2/a 1'
_symmetry_space_group_name_Hall '-I 2ya'
_symmetry_space_group_name_H-M 'I 1 2/a 1'
_atom_sites_solution_hydrogens geom
_audit_creation_method SHELXL-2014
_cell_angle_alpha 90
_cell_angle_beta 97.794(2)
_cell_angle_gamma 90
_cell_formula_units_Z 8
_cell_length_a 26.4467(4)
_cell_length_b 7.1520(2)
_cell_length_c 17.9404(2)
_cell_measurement_reflns_used 25022
_cell_measurement_temperature 100.0(1)
_cell_measurement_theta_max 76.6830
_cell_measurement_theta_min 3.2220
_cell_volume 3362.02(11)
_computing_cell_refinement
;
CrysAlisPro, Agilent Technologies,
Version 1.171.37.33 (release 27-03-2014 CrysAlis171 .NET)
(compiled Mar 27 2014,17:12:48)
;
_computing_data_collection
;
CrysAlisPro, Agilent Technologies,
Version 1.171.37.33 (release 27-03-2014 CrysAlis171 .NET)
(compiled Mar 27 2014,17:12:48)
;
_computing_data_reduction
;
CrysAlisPro, Agilent Technologies,
Version 1.171.37.33 (release 27-03-2014 CrysAlis171 .NET)
(compiled Mar 27 2014,17:12:48)
;
_computing_structure_refinement 'SHELXL-2014 (Sheldrick, 2014)'
_computing_structure_solution 'SIR97 (Altomare et al., 1997)'
_diffrn_ambient_temperature 100.0(1)
_diffrn_detector_area_resol_mean 5.1725
_diffrn_measured_fraction_theta_full 1.000
_diffrn_measured_fraction_theta_max 0.993
_diffrn_measurement_device_type 'SuperNova, Dual, Cu at zero, Atlas'
_diffrn_measurement_method '\w scans'
_diffrn_radiation_type CuK\a
_diffrn_radiation_wavelength 1.54184
_diffrn_reflns_av_R_equivalents 0.0806
_diffrn_reflns_av_unetI/netI 0.0265
_diffrn_reflns_laue_measured_fraction_full 1.000
_diffrn_reflns_laue_measured_fraction_max 0.993
_diffrn_reflns_limit_h_max 33
_diffrn_reflns_limit_h_min -33
_diffrn_reflns_limit_k_max 8
_diffrn_reflns_limit_k_min -7
_diffrn_reflns_limit_l_max 22
_diffrn_reflns_limit_l_min -22
_diffrn_reflns_number 39060
_diffrn_reflns_point_group_measured_fraction_full 1.000
_diffrn_reflns_point_group_measured_fraction_max 0.993
_diffrn_reflns_theta_full 67.000
_diffrn_reflns_theta_max 77.021
_diffrn_reflns_theta_min 3.373
_diffrn_source 'sealed X-ray tube'
_exptl_absorpt_coefficient_mu 18.730
_exptl_absorpt_correction_T_max 0.863
_exptl_absorpt_correction_T_min 0.584
_exptl_absorpt_correction_type gaussian
_exptl_absorpt_process_details
;
CrysAlisPro, Agilent Technologies,
Version 1.171.37.33 (release 27-03-2014 CrysAlis171 .NET)
(compiled Mar 27 2014,17:12:48)
Numerical absorption correction based on gaussian integration over
            a multifaceted crystal model
Empirical absorption correction using spherical harmonics,
 implemented in SCALE3 ABSPACK scaling algorithm.
;
_exptl_crystal_colour yellow
_exptl_crystal_density_diffrn 2.287
_exptl_crystal_description rod
_exptl_crystal_F_000 2192
_exptl_crystal_size_max 0.38
_exptl_crystal_size_mid 0.12
_exptl_crystal_size_min 0.07
_refine_diff_density_max 2.801
_refine_diff_density_min -3.407
_refine_diff_density_rms 0.354
_refine_ls_extinction_method none
_refine_ls_goodness_of_fit_ref 1.399
_refine_ls_hydrogen_treatment constr
_refine_ls_matrix_type full
_refine_ls_number_parameters 226
_refine_ls_number_reflns 3522
_refine_ls_number_restraints 18
_refine_ls_restrained_S_all 1.397
_refine_ls_R_factor_all 0.0645
_refine_ls_R_factor_gt 0.0630
_refine_ls_shift/su_max 0.001
_refine_ls_shift/su_mean 0.000
_refine_ls_structure_factor_coef Fsqd
_refine_ls_weighting_details 'w=1/[\s^2^(Fo^2^)+(0.0352P)^2^+268.2628P] where P=(Fo^2^+2Fc^2^)/3'
_refine_ls_weighting_scheme calc
_refine_ls_wR_factor_gt 0.1663
_refine_ls_wR_factor_ref 0.1779
_reflns_Friedel_coverage 0.000
_reflns_number_gt 3499
_reflns_number_total 3522
_reflns_threshold_expression 'I > 2\s(I)'
_cod_data_source_file ic5b01032_si_002.cif
_cod_data_source_block WKLP712A
_cod_depositor_comments 'Adding full bibliography for 4343521--4343523.cif.'
_cod_database_code 4343522
_shelx_space_group_comment
;
The symmetry employed for this shelxl refinement is uniquely defined
by the following loop, which should always be used as a source of
symmetry information in preference to the above space-group names.
They are only intended as comments.
;
_shelxl_version_number 2014-3

loop_
_space_group_symop_operation_xyz
'x, y, z'
'-x+1/2, y, -z'
'x+1/2, y+1/2, z+1/2'
'-x+1, y+1/2, -z+1/2'
'-x, -y, -z'
'x-1/2, -y, z'
'-x+1/2, -y+1/2, -z+1/2'
'x, -y+1/2, z+1/2'

loop_
_atom_site_label
_atom_site_type_symbol
_atom_site_fract_x
_atom_site_fract_y
_atom_site_fract_z
_atom_site_U_iso_or_equiv
_atom_site_adp_type
_atom_site_occupancy
_atom_site_site_symmetry_order
_atom_site_calc_flag
_atom_site_refinement_flags_posn
_atom_site_refinement_flags_adp
C1 C 0.4210(5) 0.148(2) 0.4472(8) 0.028(3) Uani 1 1 d . .
H1 H 0.4167 0.1398 0.4977 0.034 Uiso 1 1 calc R U
C2 C 0.3810(6) 0.104(2) 0.3934(9) 0.030(3) Uani 1 1 d . .
H2 H 0.3501 0.0637 0.4071 0.036 Uiso 1 1 calc R U
C3 C 0.3873(5) 0.120(2) 0.3182(9) 0.031(3) Uani 1 1 d . .
H3 H 0.3604 0.0929 0.2807 0.037 Uiso 1 1 calc R U
C4 C 0.4336(5) 0.1760(19) 0.2997(7) 0.023(3) Uani 1 1 d . .
H4 H 0.4383 0.1852 0.2494 0.027 Uiso 1 1 calc R U
C5 C 0.4737(5) 0.2194(19) 0.3560(7) 0.021(3) Uani 1 1 d . .
C6 C 0.5253(5) 0.278(2) 0.3396(8) 0.028(3) Uani 1 1 d . U
H6A H 0.5377 0.1852 0.3069 0.034 Uiso 1 1 calc R U
H6B H 0.5220 0.3954 0.3125 0.034 Uiso 1 1 calc R U
C7 C 0.6063(6) 0.400(3) 0.4140(8) 0.036(3) Uani 1 1 d . U
H7A H 0.5996 0.5243 0.3936 0.043 Uiso 1 1 calc R U
H7B H 0.6306 0.3405 0.3857 0.043 Uiso 1 1 calc R U
C8 C 0.6301(5) 0.417(2) 0.4951(7) 0.025(3) Uani 1 1 d . .
C9 C 0.6788(5) 0.482(2) 0.5156(8) 0.031(3) Uani 1 1 d . .
H9 H 0.6990 0.5168 0.4792 0.037 Uiso 1 1 calc R U
C10 C 0.6972(6) 0.497(3) 0.5913(9) 0.040(4) Uani 1 1 d . .
H10 H 0.7300 0.5406 0.6066 0.047 Uiso 1 1 calc R U
C11 C 0.6669(7) 0.446(3) 0.6432(9) 0.042(4) Uani 1 1 d . .
H11 H 0.6793 0.4511 0.6942 0.051 Uiso 1 1 calc R U
C12 C 0.6186(7) 0.387(3) 0.6205(9) 0.042(4) Uani 1 1 d . .
H12 H 0.5978 0.3581 0.6567 0.051 Uiso 1 1 calc R U
C13 C 0.2762(6) -0.018(2) 0.6315(9) 0.034(3) Uani 1 1 d . .
N1 N 0.4665(4) 0.2036(16) 0.4288(6) 0.021(2) Uani 1 1 d . .
N2 N 0.5616(6) 0.299(2) 0.4039(9) 0.047(4) Uani 1 1 d . U
H2A H 0.5766 0.1737 0.4045 0.056 Uiso 1 1 calc R U
N3 N 0.5996(4) 0.3686(16) 0.5470(6) 0.021(2) Uani 1 1 d . .
O1 O 0.3529(5) 0.034(3) 0.5612(6) 0.067(5) Uani 1 1 d . .
O2 O 0.3698(4) -0.009(2) 0.6954(6) 0.046(3) Uani 1 1 d . .
O3 O 0.3291(7) 0.274(2) 0.6460(9) 0.068(4) Uani 1 1 d . .
F1 F 0.2798(5) -0.198(2) 0.6240(11) 0.092(5) Uani 1 1 d . .
F2 F 0.2441(4) 0.045(3) 0.5755(6) 0.079(5) Uani 1 1 d . .
F3 F 0.2561(3) 0.0093(19) 0.6940(5) 0.053(3) Uani 1 1 d . .
S3 S 0.33954(15) 0.0822(7) 0.6345(2) 0.0387(10) Uani 1 1 d . .
Cl1 Cl 0.49581(13) 0.2415(4) 0.61208(16) 0.0247(7) Uani 1 1 d . .
Pt1 Pt 0.52970(2) 0.27891(8) 0.50010(3) 0.02107(19) Uani 1 1 d . .

loop_
_atom_site_aniso_label
_atom_site_aniso_U_11
_atom_site_aniso_U_22
_atom_site_aniso_U_33
_atom_site_aniso_U_23
_atom_site_aniso_U_13
_atom_site_aniso_U_12
C1 0.029(7) 0.034(8) 0.026(7) 0.010(6) 0.017(6) 0.009(6)
C2 0.027(7) 0.024(8) 0.040(8) 0.001(6) 0.013(6) 0.005(6)
C3 0.024(7) 0.033(9) 0.035(8) -0.003(6) 0.001(6) 0.009(6)
C4 0.031(7) 0.019(7) 0.020(6) -0.001(5) 0.008(5) 0.007(5)
C5 0.030(7) 0.016(6) 0.018(6) -0.005(5) 0.009(5) 0.010(5)
C6 0.028(5) 0.036(6) 0.022(5) 0.000(5) 0.010(4) -0.001(5)
C7 0.036(6) 0.046(7) 0.028(6) -0.002(5) 0.013(5) -0.005(5)
C8 0.024(6) 0.031(8) 0.023(6) -0.002(6) 0.009(5) 0.011(6)
C9 0.023(7) 0.035(8) 0.035(8) -0.008(7) 0.008(6) 0.004(6)
C10 0.026(7) 0.059(12) 0.032(8) -0.014(8) 0.001(6) 0.009(7)
C11 0.044(9) 0.055(11) 0.026(7) 0.001(7) -0.002(6) 0.005(8)
C12 0.044(9) 0.061(12) 0.020(7) -0.004(7) -0.001(6) 0.006(9)
C13 0.026(7) 0.040(9) 0.035(8) 0.000(7) 0.003(6) -0.006(7)
N1 0.023(5) 0.021(6) 0.020(5) 0.009(4) 0.008(4) 0.012(4)
N2 0.046(4) 0.048(4) 0.045(4) -0.002(2) 0.007(2) -0.002(2)
N3 0.025(5) 0.022(6) 0.016(5) -0.005(4) 0.005(4) 0.005(5)
O1 0.055(8) 0.128(15) 0.022(6) 0.000(7) 0.020(5) -0.026(9)
O2 0.029(5) 0.079(10) 0.028(5) -0.012(6) 0.002(4) -0.005(6)
O3 0.091(12) 0.049(9) 0.062(9) 0.009(7) 0.003(8) -0.027(8)
F1 0.043(7) 0.063(9) 0.176(17) -0.024(10) 0.037(9) -0.024(6)
F2 0.041(6) 0.163(15) 0.030(5) 0.001(7) -0.007(4) 0.006(8)
F3 0.028(5) 0.099(9) 0.035(5) 0.010(6) 0.015(4) 0.005(5)
S3 0.0361(19) 0.059(3) 0.0221(16) -0.0027(17) 0.0092(14) -0.0222(19)
Cl1 0.0382(17) 0.0211(16) 0.0186(13) 0.0039(11) 0.0169(12) 0.0104(13)
Pt1 0.0247(3) 0.0273(3) 0.0131(3) 0.0030(2) 0.00973(19) 0.0065(2)

loop_
_atom_type_symbol
_atom_type_description
_atom_type_scat_dispersion_real
_atom_type_scat_dispersion_imag
_atom_type_scat_source
C C 0.0181 0.0091 'International Tables Vol C Tables 4.2.6.8 and 6.1.1.4'
H H 0.0000 0.0000 'International Tables Vol C Tables 4.2.6.8 and 6.1.1.4'
N N 0.0311 0.0180 'International Tables Vol C Tables 4.2.6.8 and 6.1.1.4'
O O 0.0492 0.0322 'International Tables Vol C Tables 4.2.6.8 and 6.1.1.4'
F F 0.0727 0.0534 'International Tables Vol C Tables 4.2.6.8 and 6.1.1.4'
S S 0.3331 0.5567 'International Tables Vol C Tables 4.2.6.8 and 6.1.1.4'
Cl Cl 0.3639 0.7018 'International Tables Vol C Tables 4.2.6.8 and 6.1.1.4'
Pt Pt -4.5932 6.9264 'International Tables Vol C Tables 4.2.6.8 and 6.1.1.4'

loop_
_geom_angle_atom_site_label_1
_geom_angle_atom_site_label_2
_geom_angle_atom_site_label_3
_geom_angle
N1 C1 C2 121.7(13)
C1 C2 C3 118.9(13)
C4 C3 C2 119.3(14)
C3 C4 C5 120.4(13)
N1 C5 C4 119.2(12)
N1 C5 C6 117.8(12)
C4 C5 C6 123.0(12)
N2 C6 C5 114.2(12)
N2 C7 C8 114.1(13)
N3 C8 C9 121.8(13)
N3 C8 C7 115.6(12)
C9 C8 C7 122.5(13)
C8 C9 C10 118.7(14)
C11 C10 C9 119.5(15)
C12 C11 C10 119.9(15)
C11 C12 N3 122.2(16)
F1 C13 F2 108.2(17)
F1 C13 F3 106.3(15)
F2 C13 F3 108.0(13)
F1 C13 S3 108.3(12)
F2 C13 S3 112.6(12)
F3 C13 S3 113.1(11)
C5 N1 C1 120.6(12)
C5 N1 Pt1 112.0(9)
C1 N1 Pt1 127.4(9)
C7 N2 C6 130.2(15)
C7 N2 Pt1 112.0(11)
C6 N2 Pt1 111.9(10)
C12 N3 C8 117.9(13)
C12 N3 Pt1 129.1(11)
C8 N3 Pt1 112.9(9)
O3 S3 O2 115.4(9)
O3 S3 O1 116.1(10)
O2 S3 O1 114.1(9)
O3 S3 C13 100.9(9)
O2 S3 C13 105.2(8)
O1 S3 C13 102.5(8)
N2 Pt1 N3 82.5(5)
N2 Pt1 N1 83.4(5)
N3 Pt1 N1 165.7(4)
N2 Pt1 Cl1 176.9(5)
N3 Pt1 Cl1 96.6(3)
N1 Pt1 Cl1 97.6(3)

loop_
_geom_bond_atom_site_label_1
_geom_bond_atom_site_label_2
_geom_bond_distance
C1 N1 1.351(17)
C1 C2 1.37(2)
C2 C3 1.39(2)
C3 C4 1.37(2)
C4 C5 1.397(19)
C5 N1 1.350(16)
C5 C6 1.492(19)
C6 N2 1.41(2)
C7 N2 1.37(2)
C7 C8 1.51(2)
C8 N3 1.355(17)
C8 C9 1.37(2)
C9 C10 1.38(2)
C10 C11 1.36(2)
C11 C12 1.35(2)
C12 N3 1.353(18)
C13 F1 1.30(2)
C13 F2 1.304(19)
C13 F3 1.318(18)
C13 S3 1.817(15)
N1 Pt1 2.034(11)
N2 Pt1 2.027(15)
N3 Pt1 2.029(11)
O1 S3 1.449(12)
O2 S3 1.421(13)
O3 S3 1.421(17)
Cl1 Pt1 2.324(3)
